data_4329595
loop_
_publ_author_name
'Kolleboyina Jayaramulu'
'Sandeep Kumar Reddy'
'Arpan Hazra'
'Sundaram Balasubramanian'
'Tapas Kumar Maji'

_publ_section_title
;
 Three-Dimensional Metal-Organic Framework with Highly Polar Pore Surface:
 H2 and CO2 Storage Characteristics
;
_journal_name_full 'Inorganic Chemistry'
_journal_page_first 7103
_journal_page_last 7111
_journal_paper_doi 10.1021/ic202601y
_journal_volume 51
_journal_year 2012
_chemical_formula_sum 'C13 H5 Cd N4 O5'
_chemical_formula_weight 409.62
_chemical_name_systematic
;
 ?
;
_space_group_IT_number 15
_symmetry_cell_setting monoclinic
_symmetry_space_group_name_Hall '-C 2yc'
_symmetry_space_group_name_H-M 'C 1 2/c 1'
_atom_sites_solution_hydrogens geom
_atom_sites_solution_primary direct
_atom_sites_solution_secondary difmap
_audit_creation_method SHELXL-97
_cell_angle_alpha 90.00
_cell_angle_beta 100.108(6)
_cell_angle_gamma 90.00
_cell_formula_units_Z 8
_cell_length_a 22.382(3)
_cell_length_b 10.7731(15)
_cell_length_c 13.5326(18)
_cell_measurement_temperature 293(2)
_cell_volume 3212.4(8)
_computing_cell_refinement SMART
_computing_data_collection 'SMART (Bruker,2000)'
_computing_data_reduction 'SAINT (Bruker,2000)'
_computing_molecular_graphics 'Mercury 1.4.1'
_computing_publication_material 'PLATON (Spek, 2003)'
_computing_structure_refinement 'SHELXL-97 (Sheldrick, 1997)'
_computing_structure_solution 'SIR-92 (Altomare et al. 1994)'
_diffrn_ambient_temperature 293(2)
_diffrn_measured_fraction_theta_full 0.994
_diffrn_measured_fraction_theta_max 0.994
_diffrn_radiation_monochromator graphite
_diffrn_radiation_source 'fine-focus sealed tube'
_diffrn_radiation_type MoK\a
_diffrn_radiation_wavelength 0.71073
_diffrn_reflns_av_R_equivalents 0.0559
_diffrn_reflns_av_sigmaI/netI 0.0378
_diffrn_reflns_limit_h_max 26
_diffrn_reflns_limit_h_min -27
_diffrn_reflns_limit_k_max 13
_diffrn_reflns_limit_k_min -13
_diffrn_reflns_limit_l_max 16
_diffrn_reflns_limit_l_min -16
_diffrn_reflns_number 17917
_diffrn_reflns_theta_full 26.26
_diffrn_reflns_theta_max 26.26
_diffrn_reflns_theta_min 2.10
_exptl_absorpt_coefficient_mu 1.388
_exptl_absorpt_correction_T_max 0.9734
_exptl_absorpt_correction_T_min 0.5594
_exptl_absorpt_correction_type empirical
_exptl_absorpt_process_details SADABS
_exptl_crystal_colour colorless
_exptl_crystal_density_diffrn 1.694
_exptl_crystal_description 'square block'
_exptl_crystal_F_000 1592
_exptl_crystal_size_max 0.08
_exptl_crystal_size_mid 0.06
_exptl_crystal_size_min 0.06
_refine_diff_density_max 1.510
_refine_diff_density_min -0.962
_refine_diff_density_rms 0.182
_refine_ls_extinction_method none
_refine_ls_goodness_of_fit_ref 1.137
_refine_ls_hydrogen_treatment noref
_refine_ls_matrix_type full
_refine_ls_number_parameters 198
_refine_ls_number_reflns 3237
_refine_ls_number_restraints 4
_refine_ls_restrained_S_all 1.143
_refine_ls_R_factor_all 0.0533
_refine_ls_R_factor_gt 0.0444
_refine_ls_shift/su_max 0.000
_refine_ls_shift/su_mean 0.000
_refine_ls_structure_factor_coef Fsqd
_refine_ls_weighting_details 'calc w=1/[\s^2^(Fo^2^)+(0.0659P)^2^+24.2316P] where P=(Fo^2^+2Fc^2^)/3'
_refine_ls_weighting_scheme calc
_refine_ls_wR_factor_gt 0.1281
_refine_ls_wR_factor_ref 0.1345
_reflns_number_gt 2771
_reflns_number_total 3237
_reflns_threshold_expression >2sigma(I)
_cod_data_source_file ic202601y_si_002.cif
_cod_data_source_block complex1
_cod_database_code 4329595

loop_
_symmetry_equiv_pos_as_xyz
'x, y, z'
'-x, y, -z+1/2'
'x+1/2, y+1/2, z'
'-x+1/2, y+1/2, -z+1/2'
'-x, -y, -z'
'x, -y, z-1/2'
'-x+1/2, -y+1/2, -z'
'x+1/2, -y+1/2, z-1/2'

loop_
_atom_site_label
_atom_site_type_symbol
_atom_site_fract_x
_atom_site_fract_y
_atom_site_fract_z
_atom_site_U_iso_or_equiv
_atom_site_adp_type
_atom_site_occupancy
_atom_site_symmetry_multiplicity
_atom_site_calc_flag
_atom_site_refinement_flags
C1 C 0.4354(3) 0.1820(8) 0.1181(8) 0.069(3) Uani 1 1 d .
H1 H 0.4433 0.2481 0.1627 0.083 Uiso 1 1 calc R
C2 C 0.4838(3) 0.1267(7) 0.0845(7) 0.061(2) Uani 1 1 d .
H2 H 0.5229 0.1564 0.1063 0.074 Uiso 1 1 calc R
C3 C 0.3707(3) 0.0498(10) 0.0306(8) 0.091(4) Uani 1 1 d .
H3 H 0.3316 0.0185 0.0130 0.109 Uiso 1 1 calc R
C4 C 0.4165(3) -0.0075(10) -0.0075(8) 0.091(4) Uani 1 1 d .
H4 H 0.4074 -0.0726 -0.0528 0.109 Uiso 1 1 calc R
C5 C 0.4749(2) 0.0303(6) 0.0204(4) 0.0354(13) Uani 1 1 d .
C6 C 0.2405(3) 0.4903(6) 0.2264(5) 0.0363(13) Uani 1 1 d .
H6 H 0.2137 0.5096 0.1679 0.044 Uiso 1 1 calc R
C7 C 0.2897(3) 0.5010(5) 0.3753(4) 0.0353(13) Uani 1 1 d .
C8 C 0.3083(3) 0.5529(7) 0.4770(5) 0.0486(17) Uani 1 1 d .
C9 C 0.3091(3) 0.3978(6) 0.3301(5) 0.0411(15) Uani 1 1 d .
C10 C 0.3548(4) 0.3037(8) 0.3647(6) 0.069(3) Uani 1 1 d .
C11 C 0.4769(10) 0.629(3) 0.4112(14) 0.228(11) Uiso 1 1 d D
C12 C 0.4395(10) 0.4855(19) 0.2746(13) 0.41(3) Uani 1 1 d D
C13 C 0.4068(13) 0.711(2) 0.2780(17) 0.206(12) Uani 1 1 d D
N1 N 0.3792(2) 0.1465(5) 0.0905(4) 0.0326(11) Uani 1 1 d .
N2 N 0.2767(2) 0.3912(4) 0.2348(3) 0.0326(11) Uani 1 1 d .
N3 N 0.2464(2) 0.5591(4) 0.3091(3) 0.0304(10) Uani 1 1 d .
N4 N 0.4373(6) 0.6095(14) 0.3192(10) 0.143(5) Uani 1 1 d D
O1 O 0.3643(3) 0.2190(5) 0.3082(4) 0.0696(19) Uani 1 1 d .
O2 O 0.3853(4) 0.3159(8) 0.4534(5) 0.122(4) Uani 1 1 d .
O3 O 0.3510(3) 0.5039(7) 0.5345(5) 0.100(3) Uani 1 1 d .
O4 O 0.2803(2) 0.6482(4) 0.4967(3) 0.0414(10) Uani 1 1 d .
O5 O 0.3692(14) 0.713(3) 0.196(2) 0.393(18) Uiso 1 1 d D
Cd1 Cd 0.296951(16) 0.23212(3) 0.14135(3) 0.02251(16) Uani 1 1 d .

loop_
_atom_site_aniso_label
_atom_site_aniso_U_11
_atom_site_aniso_U_22
_atom_site_aniso_U_33
_atom_site_aniso_U_23
_atom_site_aniso_U_13
_atom_site_aniso_U_12
C1 0.035(4) 0.048(4) 0.128(8) -0.051(5) 0.028(4) -0.010(3)
C2 0.026(3) 0.053(5) 0.110(7) -0.042(4) 0.023(4) -0.010(3)
C3 0.021(3) 0.137(9) 0.114(7) -0.093(7) 0.009(4) -0.006(4)
C4 0.030(4) 0.128(9) 0.116(7) -0.096(7) 0.016(4) -0.007(4)
C5 0.029(3) 0.042(3) 0.037(3) -0.005(3) 0.010(2) 0.005(3)
C6 0.045(3) 0.032(3) 0.030(3) -0.004(2) 0.001(3) 0.010(3)
C7 0.036(3) 0.031(3) 0.036(3) -0.014(3) -0.001(2) 0.009(2)
C8 0.050(4) 0.044(4) 0.046(4) -0.021(3) -0.010(3) 0.017(3)
C9 0.040(3) 0.037(3) 0.040(3) -0.018(3) -0.009(3) 0.015(3)
C10 0.067(5) 0.061(5) 0.062(5) -0.033(4) -0.035(4) 0.043(4)
C12 0.40(4) 0.72(7) 0.163(17) -0.27(3) 0.18(2) -0.47(5)
C13 0.27(3) 0.18(2) 0.155(19) 0.013(16) 0.015(19) 0.14(2)
N1 0.030(2) 0.035(3) 0.035(3) -0.006(2) 0.009(2) 0.004(2)
N2 0.037(3) 0.029(3) 0.030(2) -0.010(2) 0.000(2) 0.008(2)
N3 0.037(3) 0.025(2) 0.028(2) -0.0062(19) 0.004(2) 0.007(2)
N4 0.130(10) 0.175(14) 0.117(9) -0.018(10) 0.001(7) 0.021(10)
O1 0.076(4) 0.064(4) 0.056(3) -0.035(3) -0.022(3) 0.048(3)
O2 0.137(6) 0.118(6) 0.079(4) -0.066(4) -0.068(4) 0.102(5)
O3 0.115(5) 0.096(5) 0.065(4) -0.053(4) -0.051(4) 0.072(4)
O4 0.049(3) 0.036(2) 0.037(2) -0.0167(19) 0.0013(19) 0.013(2)
Cd1 0.0276(2) 0.0182(2) 0.0236(2) -0.00072(14) 0.00964(16) 0.00111(14)

loop_
_atom_type_symbol
_atom_type_description
_atom_type_scat_dispersion_real
_atom_type_scat_dispersion_imag
_atom_type_scat_source
C C 0.0033 0.0016 'International Tables Vol C Tables 4.2.6.8 and 6.1.1.4'
H H 0.0000 0.0000 'International Tables Vol C Tables 4.2.6.8 and 6.1.1.4'
N N 0.0061 0.0033 'International Tables Vol C Tables 4.2.6.8 and 6.1.1.4'
O O 0.0106 0.0060 'International Tables Vol C Tables 4.2.6.8 and 6.1.1.4'
Cd Cd -0.8075 1.2024 'International Tables Vol C Tables 4.2.6.8 and 6.1.1.4'

loop_
_geom_angle_atom_site_label_1
_geom_angle_atom_site_label_2
_geom_angle_atom_site_label_3
_geom_angle
_geom_angle_site_symmetry_1
_geom_angle_site_symmetry_3
N1 C1 C2 123.4(7) . .
N1 C1 H1 118.3 . .
C2 C1 H1 118.3 . .
C5 C2 C1 120.6(6) . .
C5 C2 H2 119.7 . .
C1 C2 H2 119.7 . .
N1 C3 C4 123.6(7) . .
N1 C3 H3 118.2 . .
C4 C3 H3 118.2 . .
C5 C4 C3 120.4(7) . .
C5 C4 H4 119.8 . .
C3 C4 H4 119.8 . .
C2 C5 C4 115.9(6) . .
C2 C5 C5 122.8(7) . 5_655
C4 C5 C5 121.2(7) . 5_655
N3 C6 N2 113.9(5) . .
N3 C6 H6 123.0 . .
N2 C6 H6 123.0 . .
N3 C7 C9 109.0(5) . .
N3 C7 C8 119.6(5) . .
C9 C7 C8 131.3(6) . .
O3 C8 O4 125.0(6) . .
O3 C8 C7 119.0(6) . .
O4 C8 C7 115.9(6) . .
N2 C9 C7 107.7(5) . .
N2 C9 C10 119.6(5) . .
C7 C9 C10 132.7(6) . .
O1 C10 O2 122.4(6) . .
O1 C10 C9 120.2(6) . .
O2 C10 C9 117.3(6) . .
O5 C13 N4 126(3) . .
C1 N1 C3 115.9(5) . .
C1 N1 Cd1 125.9(4) . .
C3 N1 Cd1 118.2(4) . .
C6 N2 C9 104.7(5) . .
C6 N2 Cd1 138.6(4) . .
C9 N2 Cd1 116.7(4) . .
C6 N3 C7 104.6(5) . .
C6 N3 Cd1 136.6(4) . 4
C7 N3 Cd1 118.8(3) . 4
C13 N4 C11 115.9(19) . .
C13 N4 C12 127.9(18) . .
C11 N4 C12 115.8(16) . .
C10 O1 Cd1 112.2(4) . .
C8 O4 Cd1 128.4(4) . 6_566
C8 O4 Cd1 116.5(4) . 4
Cd1 O4 Cd1 114.87(16) 6_566 4
N2 Cd1 N3 109.05(18) . 4_545
N2 Cd1 N1 137.93(18) . .
N3 Cd1 N1 99.67(18) 4_545 .
N2 Cd1 O4 91.90(17) . 6_565
N3 Cd1 O4 134.11(16) 4_545 6_565
N1 Cd1 O4 89.38(17) . 6_565
N2 Cd1 O4 121.65(16) . 4_545
N3 Cd1 O4 69.15(15) 4_545 4_545
N1 Cd1 O4 96.79(16) . 4_545
O4 Cd1 O4 65.13(16) 6_565 4_545
N2 Cd1 O1 71.27(16) . .
N3 Cd1 O1 84.7(2) 4_545 .
N1 Cd1 O1 81.82(17) . .
O4 Cd1 O1 141.2(2) 6_565 .
O4 Cd1 O1 153.24(18) 4_545 .

loop_
_geom_bond_atom_site_label_1
_geom_bond_atom_site_label_2
_geom_bond_distance
_geom_bond_site_symmetry_2
C1 N1 1.306(8) .
C1 C2 1.381(9) .
C1 H1 0.9300 .
C2 C5 1.345(9) .
C2 H2 0.9300 .
C3 N1 1.313(9) .
C3 C4 1.371(10) .
C3 H3 0.9300 .
C4 C5 1.358(9) .
C4 H4 0.9300 .
C5 C5 1.488(11) 5_655
C6 N3 1.330(7) .
C6 N2 1.333(7) .
C6 H6 0.9300 .
C7 N3 1.352(7) .
C7 C9 1.376(8) .
C7 C8 1.476(8) .
C8 O3 1.239(8) .
C8 O4 1.257(7) .
C9 N2 1.365(8) .
C9 C10 1.457(9) .
C10 O1 1.233(9) .
C10 O2 1.280(9) .
C11 N4 1.411(10) .
C12 N4 1.470(10) .
C13 O5 1.266(10) .
C13 N4 1.355(9) .
N1 Cd1 2.271(4) .
N2 Cd1 2.223(4) .
N3 Cd1 2.257(4) 4
O1 Cd1 2.489(5) .
O4 Cd1 2.319(4) 6_566
O4 Cd1 2.482(4) 4
Cd1 N3 2.257(4) 4_545
Cd1 O4 2.319(4) 6_565
Cd1 O4 2.482(4) 4_545
